data_4347007
loop_
_publ_author_name
'Chakkaradhari, Gomathy'
'Chen, Yi-Ting'
'Karttunen, Antti J.'
'Dau, Minh Thuy'
'J\"anis, Janne'
'Tunik, Sergey P.'
'Chou, Pi-Tai'
'Ho, Mei-Lin'
'Koshevoy, Igor O.'

_publ_section_title
;
 Luminescent Triphosphine Cyanide d(10) Metal Complexes.
;
_journal_issue 5
_journal_name_full 'Inorganic chemistry'
_journal_page_first 2174
_journal_page_last 2184
_journal_paper_doi 10.1021/acs.inorgchem.5b02581
_journal_volume 55
_journal_year 2016
_chemical_formula_moiety 'C43 H33 Au N P3'
_chemical_formula_sum 'C43 H33 Au N P3'
_chemical_formula_weight 853.58
_space_group_crystal_system monoclinic
_space_group_IT_number 14
_space_group_name_Hall '-P 2yn'
_space_group_name_H-M_alt 'P 1 21/n 1'
_atom_sites_solution_hydrogens geom
_audit_creation_method SHELXL-2013
_cell_angle_alpha 90
_cell_angle_beta 95.960(2)
_cell_angle_gamma 90
_cell_formula_units_Z 4
_cell_length_a 13.6772(5)
_cell_length_b 18.3326(6)
_cell_length_c 13.7369(4)
_cell_measurement_reflns_used 9969
_cell_measurement_temperature 120(2)
_cell_measurement_theta_max 40.72
_cell_measurement_theta_min 2.98
_cell_volume 3425.8(2)
_computing_cell_refinement 'SAINT (Bruker AXS, 2009)'
_computing_data_collection 'APEX2 (Bruker AXS, 2010)'
_computing_data_reduction 'SAINT (Bruker AXS, 2009)'
_computing_molecular_graphics 'Diamond v.3.2g (Brandenburg, 2011)'
_computing_publication_material 'SHELXL-2013 (Sheldrick, 2013)'
_computing_structure_refinement 'SHELXL-2013 (Sheldrick, 2013)'
_computing_structure_solution 'SHELXS-2013 (Sheldrick, 2013)'
_diffrn_ambient_temperature 120(2)
_diffrn_detector_area_resol_mean 16
_diffrn_measured_fraction_theta_full 0.993
_diffrn_measured_fraction_theta_max 0.996
_diffrn_measurement_device '62mm x 62mm CCD camera on \k-goniostat'
_diffrn_measurement_device_type 'Bruker KAPPA APEX II DUO CCD'
_diffrn_radiation_monochromator 'curved graphite crystal'
_diffrn_radiation_source 'sealed tube'
_diffrn_radiation_type MoK\a
_diffrn_radiation_wavelength 0.71073
_diffrn_reflns_av_R_equivalents 0.0302
_diffrn_reflns_av_unetI/netI 0.0217
_diffrn_reflns_Laue_measured_fraction_full 0.993
_diffrn_reflns_Laue_measured_fraction_max 0.996
_diffrn_reflns_limit_h_max 19
_diffrn_reflns_limit_h_min -19
_diffrn_reflns_limit_k_max 25
_diffrn_reflns_limit_k_min -25
_diffrn_reflns_limit_l_max 19
_diffrn_reflns_limit_l_min -19
_diffrn_reflns_number 50533
_diffrn_reflns_point_group_measured_fraction_full 0.993
_diffrn_reflns_point_group_measured_fraction_max 0.996
_diffrn_reflns_theta_full 25.242
_diffrn_reflns_theta_max 29.999
_diffrn_reflns_theta_min 1.859
_exptl_absorpt_coefficient_mu 4.468
_exptl_absorpt_correction_T_max 0.623
_exptl_absorpt_correction_T_min 0.409
_exptl_absorpt_correction_type numerical
_exptl_absorpt_process_details 'SADABS (Sheldrick, 2008)'
_exptl_crystal_colour yellow
_exptl_crystal_density_diffrn 1.655
_exptl_crystal_description block
_exptl_crystal_F_000 1688
_exptl_crystal_size_max 0.244
_exptl_crystal_size_mid 0.123
_exptl_crystal_size_min 0.117
_refine_diff_density_max 1.278
_refine_diff_density_min -0.385
_refine_diff_density_rms 0.086
_refine_ls_extinction_method none
_refine_ls_goodness_of_fit_ref 1.018
_refine_ls_hydrogen_treatment constr
_refine_ls_matrix_type full
_refine_ls_number_parameters 433
_refine_ls_number_reflns 9959
_refine_ls_number_restraints 0
_refine_ls_restrained_S_all 1.018
_refine_ls_R_factor_all 0.0249
_refine_ls_R_factor_gt 0.0185
_refine_ls_shift/su_max 0.002
_refine_ls_shift/su_mean 0.000
_refine_ls_structure_factor_coef Fsqd
_refine_ls_weighting_details 'w=1/[\s^2^(Fo^2^)+(0.0209P)^2^+2.0390P] where P=(Fo^2^+2Fc^2^)/3'
_refine_ls_weighting_scheme calc
_refine_ls_wR_factor_gt 0.0416
_refine_ls_wR_factor_ref 0.0437
_reflns_Friedel_coverage 0.000
_reflns_number_gt 8674
_reflns_number_total 9959
_reflns_threshold_expression 'I > 2\s(I)'
_cod_data_source_file ic5b02581_si_003.cif
_cod_data_source_block 3
_cod_original_sg_symbol_H-M 'P 21/n'
_cod_database_code 4347007
_shelx_space_group_comment
;
The symmetry employed for this shelxl refinement is uniquely defined
by the following loop, which should always be used as a source of
symmetry information in preference to the above space-group names.
They are only intended as comments.
;
_shelx_estimated_absorpt_t_min 0.409
_shelx_estimated_absorpt_t_max 0.623
_shelxl_version_number 2013-4

loop_
_space_group_symop_operation_xyz
'x, y, z'
'-x+1/2, y+1/2, -z+1/2'
'-x, -y, -z'
'x-1/2, -y-1/2, z-1/2'

loop_
_atom_site_label
_atom_site_type_symbol
_atom_site_fract_x
_atom_site_fract_y
_atom_site_fract_z
_atom_site_U_iso_or_equiv
_atom_site_adp_type
_atom_site_occupancy
_atom_site_site_symmetry_order
_atom_site_calc_flag
_atom_site_refinement_flags_posn
_atom_site_refinement_flags_adp
C1 C 0.02823(15) 0.32116(10) 0.24487(13) 0.0161(4) Uani 1 1 d . .
C2 C 0.22714(14) 0.26201(10) 0.49111(13) 0.0132(3) Uani 1 1 d . .
C3 C 0.16101(14) 0.21487(10) 0.43940(13) 0.0154(3) Uani 1 1 d . .
H3 H 0.1329 0.2278 0.3756 0.018 Uiso 1 1 calc R U
C4 C 0.13572(16) 0.14924(11) 0.48008(15) 0.0207(4) Uani 1 1 d . .
H4 H 0.0904 0.1174 0.4443 0.025 Uiso 1 1 calc R U
C5 C 0.17690(17) 0.12994(11) 0.57368(15) 0.0217(4) Uani 1 1 d . .
H5 H 0.1591 0.0852 0.6020 0.026 Uiso 1 1 calc R U
C6 C 0.24360(16) 0.17589(11) 0.62530(14) 0.0201(4) Uani 1 1 d . .
H6 H 0.2726 0.1622 0.6885 0.024 Uiso 1 1 calc R U
C7 C 0.26836(15) 0.24205(10) 0.58492(14) 0.0163(3) Uani 1 1 d . .
H7 H 0.3134 0.2738 0.6211 0.020 Uiso 1 1 calc R U
C8 C 0.28772(14) 0.41269(10) 0.52842(13) 0.0131(3) Uani 1 1 d . .
C9 C 0.23784(15) 0.41486(11) 0.61202(13) 0.0169(4) Uani 1 1 d . .
H9 H 0.1923 0.3774 0.6232 0.020 Uiso 1 1 calc R U
C10 C 0.25443(16) 0.47142(12) 0.67898(14) 0.0206(4) Uani 1 1 d . .
H10 H 0.2215 0.4719 0.7365 0.025 Uiso 1 1 calc R U
C11 C 0.31862(16) 0.52694(12) 0.66214(15) 0.0219(4) Uani 1 1 d . .
H11 H 0.3290 0.5659 0.7077 0.026 Uiso 1 1 calc R U
C12 C 0.36827(16) 0.52610(11) 0.57873(15) 0.0210(4) Uani 1 1 d . .
H12 H 0.4119 0.5647 0.5671 0.025 Uiso 1 1 calc R U
C13 C 0.35400(15) 0.46890(10) 0.51249(14) 0.0166(4) Uani 1 1 d . .
H13 H 0.3891 0.4678 0.4564 0.020 Uiso 1 1 calc R U
C14 C 0.37570(14) 0.32898(9) 0.38469(13) 0.0129(3) Uani 1 1 d . .
C15 C 0.44986(15) 0.29232(11) 0.44288(14) 0.0173(4) Uani 1 1 d . .
H15 H 0.4397 0.2787 0.5078 0.021 Uiso 1 1 calc R U
C16 C 0.53826(15) 0.27562(11) 0.40676(15) 0.0194(4) Uani 1 1 d . .
H16 H 0.5880 0.2503 0.4468 0.023 Uiso 1 1 calc R U
C17 C 0.55433(15) 0.29575(10) 0.31231(14) 0.0176(4) Uani 1 1 d . .
H17 H 0.6145 0.2836 0.2874 0.021 Uiso 1 1 calc R U
C18 C 0.48231(14) 0.33361(10) 0.25452(13) 0.0153(3) Uani 1 1 d . .
H18 H 0.4939 0.3479 0.1902 0.018 Uiso 1 1 calc R U
C19 C 0.39286(14) 0.35107(10) 0.28952(13) 0.0129(3) Uani 1 1 d . .
C20 C 0.32385(14) 0.38619(10) 0.09015(13) 0.0140(3) Uani 1 1 d . .
C21 C 0.29547(16) 0.31775(11) 0.05180(14) 0.0198(4) Uani 1 1 d . .
H21 H 0.2659 0.2834 0.0915 0.024 Uiso 1 1 calc R U
C22 C 0.31022(17) 0.29964(12) -0.04387(15) 0.0235(4) Uani 1 1 d . .
H22 H 0.2916 0.2528 -0.0689 0.028 Uiso 1 1 calc R U
C23 C 0.35189(17) 0.34967(13) -0.10279(15) 0.0249(4) Uani 1 1 d . .
H23 H 0.3623 0.3371 -0.1680 0.030 Uiso 1 1 calc R U
C24 C 0.37832(17) 0.41816(13) -0.06607(15) 0.0238(4) Uani 1 1 d . .
H24 H 0.4061 0.4528 -0.1066 0.029 Uiso 1 1 calc R U
C25 C 0.36437(16) 0.43638(11) 0.03008(14) 0.0192(4) Uani 1 1 d . .
H25 H 0.3827 0.4834 0.0547 0.023 Uiso 1 1 calc R U
C26 C 0.33280(14) 0.49777(10) 0.24472(12) 0.0126(3) Uani 1 1 d . .
C27 C 0.43036(14) 0.52060(11) 0.24933(13) 0.0162(3) Uani 1 1 d . .
H27 H 0.4789 0.4878 0.2308 0.019 Uiso 1 1 calc R U
C28 C 0.45804(16) 0.59006(11) 0.28028(14) 0.0194(4) Uani 1 1 d . .
H28 H 0.5251 0.6043 0.2843 0.023 Uiso 1 1 calc R U
C29 C 0.38722(16) 0.63894(11) 0.30551(14) 0.0202(4) Uani 1 1 d . .
H29 H 0.4056 0.6870 0.3260 0.024 Uiso 1 1 calc R U
C30 C 0.28984(16) 0.61741(11) 0.30074(14) 0.0184(4) Uani 1 1 d . .
H30 H 0.2416 0.6512 0.3174 0.022 Uiso 1 1 calc R U
C31 C 0.26120(14) 0.54684(10) 0.27190(12) 0.0133(3) Uani 1 1 d . .
C32 C 0.06684(14) 0.54927(10) 0.16609(13) 0.0140(3) Uani 1 1 d . .
C33 C 0.10882(16) 0.58791(11) 0.09389(14) 0.0191(4) Uani 1 1 d . .
H33 H 0.1771 0.5989 0.1018 0.023 Uiso 1 1 calc R U
C34 C 0.05078(18) 0.61039(11) 0.01014(15) 0.0233(4) Uani 1 1 d . .
H34 H 0.0800 0.6355 -0.0399 0.028 Uiso 1 1 calc R U
C35 C -0.04843(17) 0.59656(11) -0.00085(15) 0.0219(4) Uani 1 1 d . .
H35 H -0.0877 0.6128 -0.0578 0.026 Uiso 1 1 calc R U
C36 C -0.09133(16) 0.55882(13) 0.07156(15) 0.0242(4) Uani 1 1 d . .
H36 H -0.1601 0.5499 0.0647 0.029 Uiso 1 1 calc R U
C37 C -0.03329(16) 0.53425(12) 0.15384(15) 0.0220(4) Uani 1 1 d . .
H37 H -0.0622 0.5069 0.2022 0.026 Uiso 1 1 calc R U
C38 C 0.08914(14) 0.57522(10) 0.37030(13) 0.0143(3) Uani 1 1 d . .
C39 C 0.04246(15) 0.64190(11) 0.34710(14) 0.0180(4) Uani 1 1 d . .
H39 H 0.0328 0.6578 0.2810 0.022 Uiso 1 1 calc R U
C40 C 0.01040(16) 0.68467(11) 0.42047(15) 0.0196(4) Uani 1 1 d . .
H40 H -0.0215 0.7298 0.4045 0.023 Uiso 1 1 calc R U
C41 C 0.02463(15) 0.66204(11) 0.51735(14) 0.0197(4) Uani 1 1 d . .
H41 H 0.0031 0.6919 0.5675 0.024 Uiso 1 1 calc R U
C42 C 0.07011(17) 0.59611(12) 0.54074(15) 0.0234(4) Uani 1 1 d . .
H42 H 0.0797 0.5806 0.6070 0.028 Uiso 1 1 calc R U
C43 C 0.10189(16) 0.55242(11) 0.46726(14) 0.0202(4) Uani 1 1 d . .
H43 H 0.1324 0.5068 0.4835 0.024 Uiso 1 1 calc R U
N1 N -0.03606(15) 0.28242(11) 0.22373(14) 0.0278(4) Uani 1 1 d . .
P1 P 0.25618(3) 0.34669(2) 0.43066(3) 0.01123(8) Uani 1 1 d . .
P2 P 0.29774(4) 0.40292(2) 0.21570(3) 0.01182(8) Uani 1 1 d . .
P3 P 0.13415(3) 0.51623(2) 0.27817(3) 0.01202(8) Uani 1 1 d . .
Au1 Au 0.14814(2) 0.38526(2) 0.29116(2) 0.01291(2) Uani 1 1 d . .

loop_
_atom_site_aniso_label
_atom_site_aniso_U_11
_atom_site_aniso_U_22
_atom_site_aniso_U_33
_atom_site_aniso_U_23
_atom_site_aniso_U_13
_atom_site_aniso_U_12
C1 0.0167(9) 0.0173(9) 0.0138(8) 0.0009(6) -0.0009(7) 0.0023(7)
C2 0.0116(8) 0.0145(8) 0.0135(8) 0.0015(6) 0.0019(6) 0.0016(6)
C3 0.0153(9) 0.0149(8) 0.0159(8) 0.0000(6) 0.0009(7) 0.0008(7)
C4 0.0230(10) 0.0148(9) 0.0237(9) -0.0006(7) 0.0003(8) -0.0031(8)
C5 0.0247(11) 0.0174(9) 0.0236(9) 0.0053(7) 0.0056(8) -0.0017(8)
C6 0.0251(11) 0.0202(9) 0.0153(8) 0.0059(7) 0.0041(7) -0.0006(8)
C7 0.0145(9) 0.0183(9) 0.0156(8) 0.0034(7) 0.0000(7) -0.0007(7)
C8 0.0115(8) 0.0149(8) 0.0123(7) 0.0004(6) -0.0015(6) 0.0014(6)
C9 0.0148(9) 0.0200(9) 0.0157(8) 0.0017(7) 0.0013(7) -0.0005(7)
C10 0.0187(10) 0.0284(10) 0.0146(8) -0.0025(7) 0.0017(7) 0.0030(8)
C11 0.0220(10) 0.0227(10) 0.0200(9) -0.0093(8) -0.0019(8) 0.0004(8)
C12 0.0209(10) 0.0183(9) 0.0233(9) -0.0026(7) -0.0002(8) -0.0038(8)
C13 0.0169(9) 0.0175(9) 0.0153(8) -0.0006(7) 0.0019(7) -0.0013(7)
C14 0.0114(8) 0.0117(8) 0.0155(8) -0.0003(6) 0.0013(6) -0.0011(6)
C15 0.0153(9) 0.0186(9) 0.0178(8) 0.0047(7) 0.0006(7) 0.0004(7)
C16 0.0145(9) 0.0185(9) 0.0245(9) 0.0047(7) -0.0010(7) 0.0031(7)
C17 0.0125(9) 0.0163(9) 0.0243(9) -0.0012(7) 0.0040(7) 0.0012(7)
C18 0.0145(9) 0.0164(8) 0.0154(8) -0.0014(6) 0.0031(7) -0.0008(7)
C19 0.0128(8) 0.0117(8) 0.0139(8) -0.0006(6) 0.0009(6) 0.0002(6)
C20 0.0128(8) 0.0177(8) 0.0116(7) 0.0004(6) 0.0012(6) 0.0023(7)
C21 0.0242(11) 0.0187(9) 0.0163(8) 0.0000(7) 0.0009(7) 0.0000(8)
C22 0.0259(11) 0.0245(10) 0.0196(9) -0.0063(8) 0.0007(8) 0.0016(8)
C23 0.0253(11) 0.0351(12) 0.0148(9) -0.0036(8) 0.0044(8) 0.0054(9)
C24 0.0269(11) 0.0290(11) 0.0170(9) 0.0038(8) 0.0093(8) 0.0035(9)
C25 0.0212(10) 0.0219(9) 0.0151(8) 0.0018(7) 0.0042(7) 0.0013(8)
C26 0.0146(9) 0.0131(8) 0.0102(7) 0.0019(6) 0.0013(6) -0.0005(6)
C27 0.0135(9) 0.0203(9) 0.0150(8) 0.0027(7) 0.0021(7) -0.0011(7)
C28 0.0171(9) 0.0231(9) 0.0178(9) 0.0023(7) 0.0012(7) -0.0067(8)
C29 0.0236(10) 0.0167(9) 0.0205(9) -0.0007(7) 0.0025(8) -0.0071(8)
C30 0.0202(9) 0.0154(8) 0.0196(8) 0.0004(7) 0.0023(7) 0.0014(7)
C31 0.0140(8) 0.0142(8) 0.0114(7) 0.0018(6) 0.0002(6) -0.0008(6)
C32 0.0144(9) 0.0143(8) 0.0131(8) -0.0011(6) 0.0010(6) 0.0028(7)
C33 0.0179(9) 0.0206(9) 0.0185(9) 0.0032(7) 0.0009(7) -0.0014(7)
C34 0.0305(11) 0.0222(10) 0.0172(9) 0.0047(8) 0.0017(8) 0.0004(9)
C35 0.0270(11) 0.0204(9) 0.0171(9) -0.0011(7) -0.0036(8) 0.0065(8)
C36 0.0168(10) 0.0322(11) 0.0227(10) -0.0012(8) -0.0029(8) 0.0022(8)
C37 0.0164(10) 0.0292(11) 0.0202(9) 0.0040(8) 0.0016(7) -0.0013(8)
C38 0.0125(8) 0.0157(8) 0.0150(8) -0.0002(6) 0.0032(6) 0.0006(7)
C39 0.0218(10) 0.0154(8) 0.0172(8) 0.0027(7) 0.0039(7) 0.0038(7)
C40 0.0229(10) 0.0146(9) 0.0221(9) 0.0004(7) 0.0066(8) 0.0036(7)
C41 0.0203(10) 0.0208(9) 0.0193(9) -0.0033(7) 0.0076(7) 0.0012(8)
C42 0.0266(11) 0.0297(11) 0.0142(8) 0.0016(7) 0.0041(8) 0.0076(9)
C43 0.0231(10) 0.0212(9) 0.0165(8) 0.0032(7) 0.0036(7) 0.0092(8)
N1 0.0232(10) 0.0275(10) 0.0304(9) -0.0013(8) -0.0077(8) -0.0017(8)
P1 0.0111(2) 0.0125(2) 0.00989(18) 0.00129(15) 0.00003(15) -0.00042(16)
P2 0.0118(2) 0.0133(2) 0.01063(19) 0.00089(15) 0.00214(16) 0.00111(16)
P3 0.0119(2) 0.0119(2) 0.01231(19) 0.00106(15) 0.00170(16) 0.00137(16)
Au1 0.01187(3) 0.01358(3) 0.01304(3) 0.00165(2) 0.00012(2) -0.00064(3)

loop_
_atom_type_symbol
_atom_type_description
_atom_type_scat_dispersion_real
_atom_type_scat_dispersion_imag
_atom_type_scat_source
C C 0.0033 0.0016 'International Tables Vol C Tables 4.2.6.8 and 6.1.1.4'
H H 0.0000 0.0000 'International Tables Vol C Tables 4.2.6.8 and 6.1.1.4'
N N 0.0061 0.0033 'International Tables Vol C Tables 4.2.6.8 and 6.1.1.4'
P P 0.1023 0.0942 'International Tables Vol C Tables 4.2.6.8 and 6.1.1.4'
Au Au -2.0133 8.8022 'International Tables Vol C Tables 4.2.6.8 and 6.1.1.4'

loop_
_geom_angle_atom_site_label_1
_geom_angle_atom_site_label_2
_geom_angle_atom_site_label_3
_geom_angle
N1 C1 Au1 175.57(18)
C3 C2 C7 119.06(17)
C3 C2 P1 117.20(13)
C7 C2 P1 123.74(14)
C4 C3 C2 120.64(17)
C4 C3 H3 119.7
C2 C3 H3 119.7
C3 C4 C5 119.88(19)
C3 C4 H4 120.1
C5 C4 H4 120.1
C6 C5 C4 120.02(18)
C6 C5 H5 120.0
C4 C5 H5 120.0
C5 C6 C7 120.14(18)
C5 C6 H6 119.9
C7 C6 H6 119.9
C6 C7 C2 120.24(18)
C6 C7 H7 119.9
C2 C7 H7 119.9
C9 C8 C13 119.06(17)
C9 C8 P1 121.72(14)
C13 C8 P1 118.59(14)
C10 C9 C8 120.40(18)
C10 C9 H9 119.8
C8 C9 H9 119.8
C11 C10 C9 120.18(18)
C11 C10 H10 119.9
C9 C10 H10 119.9
C10 C11 C12 120.24(18)
C10 C11 H11 119.9
C12 C11 H11 119.9
C13 C12 C11 120.03(19)
C13 C12 H12 120.0
C11 C12 H12 120.0
C12 C13 C8 120.06(18)
C12 C13 H13 120.0
C8 C13 H13 120.0
C15 C14 C19 119.17(17)
C15 C14 P1 120.42(14)
C19 C14 P1 120.40(14)
C16 C15 C14 120.62(18)
C16 C15 H15 119.7
C14 C15 H15 119.7
C15 C16 C17 120.25(18)
C15 C16 H16 119.9
C17 C16 H16 119.9
C18 C17 C16 119.77(18)
C18 C17 H17 120.1
C16 C17 H17 120.1
C17 C18 C19 120.89(17)
C17 C18 H18 119.6
C19 C18 H18 119.6
C18 C19 C14 119.26(17)
C18 C19 P2 121.71(14)
C14 C19 P2 119.02(14)
C25 C20 C21 118.83(17)
C25 C20 P2 125.45(15)
C21 C20 P2 115.65(14)
C22 C21 C20 120.52(19)
C22 C21 H21 119.7
C20 C21 H21 119.7
C23 C22 C21 120.2(2)
C23 C22 H22 119.9
C21 C22 H22 119.9
C22 C23 C24 119.65(18)
C22 C23 H23 120.2
C24 C23 H23 120.2
C23 C24 C25 120.3(2)
C23 C24 H24 119.8
C25 C24 H24 119.8
C20 C25 C24 120.41(19)
C20 C25 H25 119.8
C24 C25 H25 119.8
C27 C26 C31 119.01(17)
C27 C26 P2 121.43(14)
C31 C26 P2 119.29(14)
C28 C27 C26 121.39(19)
C28 C27 H27 119.3
C26 C27 H27 119.3
C27 C28 C29 119.66(19)
C27 C28 H28 120.2
C29 C28 H28 120.2
C30 C29 C28 119.77(18)
C30 C29 H29 120.1
C28 C29 H29 120.1
C29 C30 C31 121.17(19)
C29 C30 H30 119.4
C31 C30 H30 119.4
C30 C31 C26 118.97(17)
C30 C31 P3 120.56(15)
C26 C31 P3 120.31(14)
C37 C32 C33 119.29(18)
C37 C32 P3 116.33(14)
C33 C32 P3 124.38(15)
C32 C33 C34 119.90(19)
C32 C33 H33 120.1
C34 C33 H33 120.1
C35 C34 C33 120.59(19)
C35 C34 H34 119.7
C33 C34 H34 119.7
C34 C35 C36 119.92(19)
C34 C35 H35 120.0
C36 C35 H35 120.0
C37 C36 C35 119.7(2)
C37 C36 H36 120.1
C35 C36 H36 120.1
C36 C37 C32 120.51(19)
C36 C37 H37 119.7
C32 C37 H37 119.7
C43 C38 C39 119.31(17)
C43 C38 P3 118.03(14)
C39 C38 P3 122.66(14)
C40 C39 C38 120.02(18)
C40 C39 H39 120.0
C38 C39 H39 120.0
C39 C40 C41 120.36(18)
C39 C40 H40 119.8
C41 C40 H40 119.8
C42 C41 C40 119.94(18)
C42 C41 H41 120.0
C40 C41 H41 120.0
C41 C42 C43 120.08(18)
C41 C42 H42 120.0
C43 C42 H42 120.0
C38 C43 C42 120.27(18)
C38 C43 H43 119.9
C42 C43 H43 119.9
C2 P1 C8 105.98(8)
C2 P1 C14 104.43(8)
C8 P1 C14 102.64(8)
C2 P1 Au1 117.96(6)
C8 P1 Au1 118.07(6)
C14 P1 Au1 105.83(6)
C20 P2 C19 103.82(8)
C20 P2 C26 106.99(8)
C19 P2 C26 102.53(8)
C20 P2 Au1 130.00(6)
C19 P2 Au1 106.16(6)
C26 P2 Au1 104.36(6)
C32 P3 C38 102.32(8)
C32 P3 C31 104.92(8)
C38 P3 C31 103.95(8)
C32 P3 Au1 115.10(6)
C38 P3 Au1 124.72(6)
C31 P3 Au1 103.84(6)
C1 Au1 P1 118.80(5)
C1 Au1 P2 128.84(5)
P1 Au1 P2 84.442(16)
C1 Au1 P3 119.30(5)
P1 Au1 P3 112.913(15)
P2 Au1 P3 84.197(16)

loop_
_geom_bond_atom_site_label_1
_geom_bond_atom_site_label_2
_geom_bond_distance
C1 N1 1.144(3)
C1 Au1 2.064(2)
C2 C3 1.391(3)
C2 C7 1.401(2)
C2 P1 1.8237(18)
C3 C4 1.386(3)
C3 H3 0.9500
C4 C5 1.395(3)
C4 H4 0.9500
C5 C6 1.382(3)
C5 H5 0.9500
C6 C7 1.390(3)
C6 H6 0.9500
C7 H7 0.9500
C8 C9 1.396(3)
C8 C13 1.405(3)
C8 P1 1.8256(18)
C9 C10 1.389(3)
C9 H9 0.9500
C10 C11 1.379(3)
C10 H10 0.9500
C11 C12 1.391(3)
C11 H11 0.9500
C12 C13 1.389(3)
C12 H12 0.9500
C13 H13 0.9500
C14 C15 1.397(3)
C14 C19 1.411(2)
C14 P1 1.8414(19)
C15 C16 1.388(3)
C15 H15 0.9500
C16 C17 1.388(3)
C16 H16 0.9500
C17 C18 1.386(3)
C17 H17 0.9500
C18 C19 1.397(3)
C18 H18 0.9500
C19 P2 1.8305(18)
C20 C25 1.389(3)
C20 C21 1.400(3)
C20 P2 1.8233(18)
C21 C22 1.390(3)
C21 H21 0.9500
C22 C23 1.384(3)
C22 H22 0.9500
C23 C24 1.387(3)
C23 H23 0.9500
C24 C25 1.395(3)
C24 H24 0.9500
C25 H25 0.9500
C26 C27 1.394(3)
C26 C31 1.408(3)
C26 P2 1.8366(18)
C27 C28 1.383(3)
C27 H27 0.9500
C28 C29 1.390(3)
C28 H28 0.9500
C29 C30 1.384(3)
C29 H29 0.9500
C30 C31 1.397(3)
C30 H30 0.9500
C31 P3 1.8365(19)
C32 C37 1.390(3)
C32 C33 1.391(3)
C32 P3 1.8139(19)
C33 C34 1.391(3)
C33 H33 0.9500
C34 C35 1.373(3)
C34 H34 0.9500
C35 C36 1.391(3)
C35 H35 0.9500
C36 C37 1.387(3)
C36 H36 0.9500
C37 H37 0.9500
C38 C43 1.390(3)
C38 C39 1.400(3)
C38 P3 1.8198(19)
C39 C40 1.384(3)
C39 H39 0.9500
C40 C41 1.388(3)
C40 H40 0.9500
C41 C42 1.382(3)
C41 H41 0.9500
C42 C43 1.393(3)
C42 H42 0.9500
C43 H43 0.9500
P1 Au1 2.4016(4)
P2 Au1 2.4096(5)
P3 Au1 2.4138(5)
